data_7047764
loop_
_publ_author_name
'Buchner, Magnus R.'
'M\"uller, Matthias'
'Dankert, Fabian'
'Reuter, Kirsten'
'von H\"anisch, Carsten'

_publ_section_title
;
 The coordination behaviour and reactivity of partially silicon based
 crown ethers towards beryllium chloride.
;
_journal_issue 46
_journal_name_full 'Dalton transactions (Cambridge, England : 2003)'
_journal_page_first 16393
_journal_page_last 16397
_journal_paper_doi 10.1039/c8dt03963a
_journal_volume 47
_journal_year 2018
_chemical_formula_moiety 'C36 H40 Be6 Cl4 O14, 2(C6 H6)'
_chemical_formula_sum 'C48 H52 Be6 Cl4 O14'
_chemical_formula_weight 1048.75
_chemical_properties_physical Air-sensitive,Moisture-sensitive,Hygroscopic
_space_group_crystal_system triclinic
_space_group_IT_number 2
_space_group_name_Hall '-P 1'
_space_group_name_H-M_alt 'P -1'
_symmetry_space_group_name_Hall '-P 1'
_symmetry_space_group_name_H-M 'P -1'
_atom_sites_solution_hydrogens geom
_atom_sites_solution_primary dual
_audit_creation_date 2017-06-30
_audit_creation_method
;
Olex2 1.2
(compiled 2017.03.28 svn.r3405 for OlexSys, GUI svn.r5337)
;
_audit_update_record
;
2018-09-09 deposited with the CCDC.
2018-10-11 downloaded from the CCDC.
;
_cell_angle_alpha 108.235(2)
_cell_angle_beta 103.883(2)
_cell_angle_gamma 106.623(2)
_cell_formula_units_Z 1
_cell_length_a 9.8872(5)
_cell_length_b 12.0013(6)
_cell_length_c 12.2122(6)
_cell_measurement_reflns_used 9890
_cell_measurement_temperature 100(1)
_cell_measurement_theta_max 24.91
_cell_measurement_theta_min 2.36
_cell_volume 1229.35(11)
_computing_cell_refinement 'SAINT v8.37A (Bruker, 2015)'
_computing_data_reduction 'SAINT v8.37A (Bruker, 2015)'
_computing_molecular_graphics 'Olex2 (Dolomanov et al., 2009)'
_computing_publication_material 'Olex2 (Dolomanov et al., 2009)'
_computing_structure_refinement 'XL (Sheldrick, 2008)'
_computing_structure_solution 'XT (Sheldrick, 2015)'
_diffrn_ambient_temperature 100(1)
_diffrn_measured_fraction_theta_full 0.998
_diffrn_measured_fraction_theta_max 0.998
_diffrn_measurement_device_type 'Bruker D8 Quest'
_diffrn_measurement_method '\f and \w scans'
_diffrn_radiation_type MoK\a
_diffrn_radiation_wavelength 0.71073
_diffrn_reflns_av_R_equivalents 0.0393
_diffrn_reflns_av_unetI/netI 0.0217
_diffrn_reflns_Laue_measured_fraction_full 0.998
_diffrn_reflns_Laue_measured_fraction_max 0.998
_diffrn_reflns_limit_h_max 11
_diffrn_reflns_limit_h_min -11
_diffrn_reflns_limit_k_max 14
_diffrn_reflns_limit_k_min -14
_diffrn_reflns_limit_l_max 14
_diffrn_reflns_limit_l_min -14
_diffrn_reflns_number 32034
_diffrn_reflns_point_group_measured_fraction_full 0.998
_diffrn_reflns_point_group_measured_fraction_max 0.998
_diffrn_reflns_theta_full 24.909
_diffrn_reflns_theta_max 24.909
_diffrn_reflns_theta_min 2.306
_diffrn_standards_number 0
_exptl_absorpt_coefficient_mu 0.307
_exptl_absorpt_correction_T_max 1.0000
_exptl_absorpt_correction_T_min 0.9341
_exptl_absorpt_correction_type numerical
_exptl_absorpt_process_details
'SADABS-2016/2 (Bruker,2016/2) was used for absorption correction. wR2(int) was 0.0833 before and 0.0482 after correction. The Ratio of minimum to maximum transmission is 0.9341. The \l/2 correction factor is Not present.'
_exptl_crystal_colour colourless
_exptl_crystal_colour_primary colourless
_exptl_crystal_density_diffrn 1.417
_exptl_crystal_description block
_exptl_crystal_F_000 544
_exptl_crystal_size_max 0.259
_exptl_crystal_size_mid 0.155
_exptl_crystal_size_min 0.086
_refine_diff_density_max 0.552
_refine_diff_density_min -0.310
_refine_diff_density_rms 0.058
_refine_ls_extinction_method none
_refine_ls_goodness_of_fit_ref 1.046
_refine_ls_hydrogen_treatment constr
_refine_ls_matrix_type full
_refine_ls_number_parameters 325
_refine_ls_number_reflns 4297
_refine_ls_number_restraints 0
_refine_ls_restrained_S_all 1.046
_refine_ls_R_factor_all 0.0486
_refine_ls_R_factor_gt 0.0402
_refine_ls_shift/su_max 0.000
_refine_ls_shift/su_mean 0.000
_refine_ls_structure_factor_coef Fsqd
_refine_ls_weighting_details 'w=1/[\s^2^(Fo^2^)+(0.0414P)^2^+1.6165P] where P=(Fo^2^+2Fc^2^)/3'
_refine_ls_weighting_scheme calc
_refine_ls_wR_factor_gt 0.0959
_refine_ls_wR_factor_ref 0.1004
_reflns_Friedel_coverage 0.000
_reflns_number_gt 3716
_reflns_number_total 4297
_reflns_threshold_expression 'I > 2\s(I)'
_cod_data_source_file c8dt03963a2.cif
_cod_data_source_block 062_0m
_cod_depositor_comments 'Adding full bibliography for 7047763--7047764.cif.'
_cod_database_code 7047764
_shelx_shelxl_version_number 2014/7
_shelx_space_group_comment
;
The symmetry employed for this shelxl refinement is uniquely defined
by the following loop, which should always be used as a source of
symmetry information in preference to the above space-group names.
They are only intended as comments.
;
_olex2_refinement_description
;
1. Fixed Uiso
 At 1.2 times of:
  All C(H) groups, All C(H,H) groups
2.a Secondary CH2 refined with riding coordinates:
 C9(H9A,H9B), C17(H17A,H17B), C18(H18A,H18B), C1(H1A,H1B), C10(H10A,H10B),
 C2(H2A,H2B)
2.b Aromatic/amide H refined with riding coordinates:
 C15(H15), C7(H7), C12(H12), C4(H4), C6(H6), C13(H13), C21(H21), C14(H14),
 C5(H5), C24(H24), C20(H20), C22(H22), C19(H19), C23(H23)
;
_olex2_submission_special_instructions 'No special instructions were received'

loop_
_space_group_symop_operation_xyz
'x, y, z'
'-x, -y, -z'

loop_
_atom_site_label
_atom_site_type_symbol
_atom_site_fract_x
_atom_site_fract_y
_atom_site_fract_z
_atom_site_U_iso_or_equiv
_atom_site_adp_type
_atom_site_occupancy
_atom_site_site_symmetry_order
_atom_site_calc_flag
_atom_site_refinement_flags_posn
Cl2 Cl 0.76564(6) 0.84228(5) 1.02112(5) 0.02080(15) Uani 1 1 d .
Cl1 Cl 0.13881(6) 0.49038(5) 0.73846(5) 0.02354(15) Uani 1 1 d .
O1 O 0.51439(16) 0.32475(13) 0.95849(13) 0.0136(3) Uani 1 1 d .
O3 O 0.64319(16) 0.55823(13) 0.95408(13) 0.0145(3) Uani 1 1 d .
O4 O 0.47794(16) 0.63369(13) 0.81596(13) 0.0150(3) Uani 1 1 d .
O7 O 0.38293(16) 0.38747(13) 0.77723(13) 0.0143(3) Uani 1 1 d .
O5 O 0.34975(17) 0.48182(14) 0.59732(13) 0.0180(3) Uani 1 1 d .
O6 O 0.37418(18) 0.25589(15) 0.54005(14) 0.0207(4) Uani 1 1 d .
O2 O 0.66399(17) 0.35730(15) 0.82176(14) 0.0187(3) Uani 1 1 d .
C16 C 0.2516(2) 0.3844(2) 0.48183(19) 0.0173(5) Uani 1 1 d .
C11 C 0.2630(3) 0.2670(2) 0.4565(2) 0.0182(5) Uani 1 1 d .
C8 C 0.6069(2) 0.2588(2) 0.9529(2) 0.0173(5) Uani 1 1 d .
C15 C 0.1493(3) 0.4023(2) 0.3965(2) 0.0202(5) Uani 1 1 d .
H15 H 0.1407 0.4824 0.4156 0.024 Uiso 1 1 calc R
C3 C 0.6944(3) 0.2782(2) 0.8817(2) 0.0194(5) Uani 1 1 d .
C9 C 0.2719(3) 0.2591(2) 0.7044(2) 0.0194(5) Uani 1 1 d .
H9A H 0.1745 0.2614 0.6623 0.023 Uiso 1 1 calc R
H9B H 0.2556 0.2152 0.7594 0.023 Uiso 1 1 calc R
C7 C 0.6199(3) 0.1791(2) 1.0120(2) 0.0213(5) Uani 1 1 d .
H7 H 0.5614 0.1647 1.0613 0.026 Uiso 1 1 calc R
C12 C 0.1715(3) 0.1666(2) 0.3427(2) 0.0228(5) Uani 1 1 d .
H12 H 0.1778 0.0857 0.3246 0.027 Uiso 1 1 calc R
C17 C 0.4011(3) 0.6138(2) 0.6102(2) 0.0215(5) Uani 1 1 d .
H17A H 0.3201 0.6466 0.6112 0.026 Uiso 1 1 calc R
H17B H 0.4363 0.6223 0.5427 0.026 Uiso 1 1 calc R
C4 C 0.7959(3) 0.2217(2) 0.8666(2) 0.0230(5) Uani 1 1 d .
H4 H 0.8547 0.2369 0.8177 0.028 Uiso 1 1 calc R
C18 C 0.5300(3) 0.6816(2) 0.7333(2) 0.0196(5) Uani 1 1 d .
H18A H 0.6200 0.6640 0.7254 0.023 Uiso 1 1 calc R
H18B H 0.5578 0.7748 0.7643 0.023 Uiso 1 1 calc R
C6 C 0.7208(3) 0.1206(2) 0.9973(2) 0.0240(5) Uani 1 1 d .
H6 H 0.7301 0.0650 1.0368 0.029 Uiso 1 1 calc R
C1 C 0.7971(2) 0.5697(2) 0.9733(2) 0.0224(5) Uani 1 1 d .
H1A H 0.8368 0.5493 1.0438 0.027 Uiso 1 1 calc R
H1B H 0.8630 0.6575 0.9906 0.027 Uiso 1 1 calc R
C13 C 0.0708(3) 0.1841(2) 0.2554(2) 0.0236(5) Uani 1 1 d .
H13 H 0.0096 0.1157 0.1770 0.028 Uiso 1 1 calc R
C10 C 0.3230(3) 0.1858(2) 0.6092(2) 0.0220(5) Uani 1 1 d .
H10A H 0.4064 0.1663 0.6512 0.026 Uiso 1 1 calc R
H10B H 0.2380 0.1039 0.5513 0.026 Uiso 1 1 calc R
C21 C 0.5882(3) 0.0564(2) 0.3090(2) 0.0299(6) Uani 1 1 d .
H21 H 0.5133 0.0056 0.2286 0.036 Uiso 1 1 calc R
C2 C 0.7920(3) 0.4760(2) 0.8555(2) 0.0263(5) Uani 1 1 d .
H2A H 0.7768 0.5075 0.7895 0.032 Uiso 1 1 calc R
H2B H 0.8876 0.4622 0.8684 0.032 Uiso 1 1 calc R
C14 C 0.0594(3) 0.3016(2) 0.2826(2) 0.0234(5) Uani 1 1 d .
H14 H -0.0104 0.3131 0.2229 0.028 Uiso 1 1 calc R
C5 C 0.8085(3) 0.1408(2) 0.9267(2) 0.0263(6) Uani 1 1 d .
H5 H 0.8770 0.0999 0.9190 0.032 Uiso 1 1 calc R
C24 C 0.8052(3) 0.2058(3) 0.5421(2) 0.0363(7) Uani 1 1 d .
H24 H 0.8800 0.2567 0.6226 0.044 Uiso 1 1 calc R
C20 C 0.5450(3) 0.0895(3) 0.4077(3) 0.0353(6) Uani 1 1 d .
H20 H 0.4408 0.0609 0.3972 0.042 Uiso 1 1 calc R
C22 C 0.7369(3) 0.0949(3) 0.3234(3) 0.0406(7) Uani 1 1 d .
H22 H 0.7659 0.0702 0.2536 0.049 Uiso 1 1 calc R
C19 C 0.6575(3) 0.1673(3) 0.5264(3) 0.0395(7) Uani 1 1 d .
H19 H 0.6284 0.1927 0.5960 0.047 Uiso 1 1 calc R
C23 C 0.8476(3) 0.1713(3) 0.4418(3) 0.0434(8) Uani 1 1 d .
H23 H 0.9518 0.1991 0.4524 0.052 Uiso 1 1 calc R
Be2 Be 0.5908(3) 0.6748(3) 0.9551(3) 0.0150(6) Uani 1 1 d .
Be3 Be 0.3432(3) 0.4958(3) 0.7438(3) 0.0161(6) Uani 1 1 d .
Be1 Be 0.5326(3) 0.4117(3) 0.8797(3) 0.0160(6) Uani 1 1 d .

loop_
_atom_site_aniso_label
_atom_site_aniso_U_11
_atom_site_aniso_U_22
_atom_site_aniso_U_33
_atom_site_aniso_U_23
_atom_site_aniso_U_13
_atom_site_aniso_U_12
Cl2 0.0226(3) 0.0134(3) 0.0224(3) 0.0073(2) 0.0052(2) 0.0040(2)
Cl1 0.0192(3) 0.0241(3) 0.0271(3) 0.0104(2) 0.0052(2) 0.0109(2)
O1 0.0169(7) 0.0135(7) 0.0124(7) 0.0064(6) 0.0037(6) 0.0091(6)
O3 0.0135(7) 0.0142(7) 0.0154(8) 0.0067(6) 0.0025(6) 0.0063(6)
O4 0.0202(8) 0.0150(7) 0.0110(7) 0.0079(6) 0.0045(6) 0.0068(6)
O7 0.0173(8) 0.0125(7) 0.0116(7) 0.0059(6) 0.0022(6) 0.0051(6)
O5 0.0265(8) 0.0141(8) 0.0102(7) 0.0058(6) 0.0015(6) 0.0067(7)
O6 0.0242(9) 0.0230(8) 0.0158(8) 0.0083(7) 0.0034(7) 0.0135(7)
O2 0.0222(8) 0.0239(8) 0.0155(8) 0.0102(7) 0.0069(7) 0.0141(7)
C16 0.0208(11) 0.0188(11) 0.0105(10) 0.0058(9) 0.0040(9) 0.0069(9)
C11 0.0207(12) 0.0232(12) 0.0125(11) 0.0084(9) 0.0046(9) 0.0111(10)
C8 0.0203(11) 0.0178(11) 0.0134(11) 0.0054(9) 0.0020(9) 0.0117(9)
C15 0.0253(12) 0.0215(12) 0.0167(11) 0.0110(10) 0.0057(10) 0.0112(10)
C3 0.0222(12) 0.0171(11) 0.0150(11) 0.0050(9) 0.0009(9) 0.0090(9)
C9 0.0212(12) 0.0141(11) 0.0153(11) 0.0059(9) -0.0007(9) 0.0027(9)
C7 0.0261(12) 0.0187(12) 0.0161(11) 0.0066(9) 0.0016(10) 0.0100(10)
C12 0.0284(13) 0.0221(12) 0.0174(12) 0.0065(10) 0.0070(10) 0.0122(10)
C17 0.0290(13) 0.0169(11) 0.0184(12) 0.0103(10) 0.0066(10) 0.0073(10)
C4 0.0216(12) 0.0277(13) 0.0176(12) 0.0048(10) 0.0041(10) 0.0141(10)
C18 0.0266(12) 0.0199(11) 0.0157(11) 0.0124(9) 0.0077(10) 0.0083(10)
C6 0.0287(13) 0.0185(12) 0.0202(12) 0.0072(10) -0.0005(10) 0.0117(10)
C1 0.0128(11) 0.0211(12) 0.0336(14) 0.0146(11) 0.0049(10) 0.0063(9)
C13 0.0255(13) 0.0250(12) 0.0121(11) 0.0038(10) 0.0021(10) 0.0068(10)
C10 0.0292(13) 0.0175(11) 0.0164(11) 0.0079(9) 0.0013(10) 0.0099(10)
C21 0.0355(15) 0.0198(12) 0.0200(13) 0.0055(10) -0.0058(11) 0.0072(11)
C2 0.0274(13) 0.0356(14) 0.0343(14) 0.0241(12) 0.0196(11) 0.0198(11)
C14 0.0249(12) 0.0285(13) 0.0162(11) 0.0112(10) 0.0031(10) 0.0109(10)
C5 0.0250(13) 0.0237(13) 0.0243(13) 0.0043(10) 0.0000(10) 0.0149(11)
C24 0.0318(15) 0.0374(16) 0.0200(13) 0.0067(12) -0.0016(11) 0.0015(12)
C20 0.0272(14) 0.0312(14) 0.0469(17) 0.0138(13) 0.0126(13) 0.0136(12)
C22 0.0471(18) 0.0480(18) 0.0248(14) 0.0145(13) 0.0176(13) 0.0127(14)
C19 0.0435(17) 0.0492(18) 0.0242(14) 0.0072(13) 0.0146(13) 0.0226(14)
C23 0.0261(15) 0.061(2) 0.0352(16) 0.0242(15) 0.0099(13) 0.0031(14)
Be2 0.0180(14) 0.0124(13) 0.0130(13) 0.0054(11) 0.0025(11) 0.0061(11)
Be3 0.0197(14) 0.0164(14) 0.0122(13) 0.0072(11) 0.0023(11) 0.0083(12)
Be1 0.0209(14) 0.0166(14) 0.0139(14) 0.0073(11) 0.0072(12) 0.0098(12)

loop_
_atom_type_symbol
_atom_type_description
_atom_type_scat_dispersion_real
_atom_type_scat_dispersion_imag
_atom_type_scat_source
C C 0.0033 0.0016 'International Tables Vol C Tables 4.2.6.8 and 6.1.1.4'
H H 0.0000 0.0000 'International Tables Vol C Tables 4.2.6.8 and 6.1.1.4'
Be Be 0.0005 0.0002 'International Tables Vol C Tables 4.2.6.8 and 6.1.1.4'
Cl Cl 0.1484 0.1585 'International Tables Vol C Tables 4.2.6.8 and 6.1.1.4'
O O 0.0106 0.0060 'International Tables Vol C Tables 4.2.6.8 and 6.1.1.4'

loop_
_geom_angle_atom_site_label_1
_geom_angle_atom_site_label_2
_geom_angle_atom_site_label_3
_geom_angle
_geom_angle_site_symmetry_1
_geom_angle_site_symmetry_3
C8 O1 Be2 123.63(16) . 2_667
C8 O1 Be1 111.81(17) . .
Be1 O1 Be2 124.35(16) . 2_667
C1 O3 Be2 122.58(17) . .
C1 O3 Be1 109.03(16) . .
Be1 O3 Be2 123.70(17) . .
C18 O4 Be2 121.14(17) . .
C18 O4 Be3 112.12(16) . .
Be3 O4 Be2 119.86(16) . .
C9 O7 Be3 115.72(16) . .
C9 O7 Be1 119.37(16) . .
Be1 O7 Be3 124.90(17) . .
C16 O5 C17 119.00(16) . .
C16 O5 Be3 127.68(16) . .
C17 O5 Be3 103.27(15) . .
C11 O6 C10 115.90(17) . .
C3 O2 C2 115.72(17) . .
C3 O2 Be1 105.02(16) . .
C2 O2 Be1 103.48(16) . .
C11 C16 O5 116.00(18) . .
C15 C16 O5 122.8(2) . .
C15 C16 C11 121.2(2) . .
O6 C11 C16 119.24(19) . .
O6 C11 C12 121.3(2) . .
C12 C11 C16 119.2(2) . .
O1 C8 C3 114.75(19) . .
O1 C8 C7 125.8(2) . .
C7 C8 C3 119.5(2) . .
C16 C15 H15 120.4 . .
C16 C15 C14 119.1(2) . .
C14 C15 H15 120.5 . .
C8 C3 O2 113.33(19) . .
C4 C3 O2 123.4(2) . .
C4 C3 C8 123.2(2) . .
O7 C9 H9A 109.4 . .
O7 C9 H9B 109.4 . .
O7 C9 C10 110.95(19) . .
H9A C9 H9B 108.0 . .
C10 C9 H9A 109.4 . .
C10 C9 H9B 109.4 . .
C8 C7 H7 120.9 . .
C8 C7 C6 118.2(2) . .
C6 C7 H7 120.9 . .
C11 C12 H12 119.9 . .
C13 C12 C11 120.1(2) . .
C13 C12 H12 119.9 . .
O5 C17 H17A 111.4 . .
O5 C17 H17B 111.4 . .
O5 C17 C18 102.05(17) . .
H17A C17 H17B 109.2 . .
C18 C17 H17A 111.4 . .
C18 C17 H17B 111.4 . .
C3 C4 H4 121.5 . .
C3 C4 C5 117.0(2) . .
C5 C4 H4 121.5 . .
O4 C18 C17 106.50(18) . .
O4 C18 H18A 110.4 . .
O4 C18 H18B 110.4 . .
C17 C18 H18A 110.4 . .
C17 C18 H18B 110.4 . .
H18A C18 H18B 108.6 . .
C7 C6 H6 119.0 . .
C5 C6 C7 122.1(2) . .
C5 C6 H6 119.0 . .
O3 C1 H1A 110.5 . .
O3 C1 H1B 110.5 . .
O3 C1 C2 105.97(18) . .
H1A C1 H1B 108.7 . .
C2 C1 H1A 110.5 . .
C2 C1 H1B 110.5 . .
C12 C13 H13 120.0 . .
C12 C13 C14 120.0(2) . .
C14 C13 H13 120.0 . .
O6 C10 C9 112.12(18) . .
O6 C10 H10A 109.2 . .
O6 C10 H10B 109.2 . .
C9 C10 H10A 109.2 . .
C9 C10 H10B 109.2 . .
H10A C10 H10B 107.9 . .
C20 C21 H21 119.5 . .
C20 C21 C22 121.0(2) . .
C22 C21 H21 119.5 . .
O2 C2 C1 105.86(18) . .
O2 C2 H2A 110.6 . .
O2 C2 H2B 110.6 . .
C1 C2 H2A 110.6 . .
C1 C2 H2B 110.6 . .
H2A C2 H2B 108.7 . .
C15 C14 C13 120.4(2) . .
C15 C14 H14 119.8 . .
C13 C14 H14 119.8 . .
C4 C5 H5 120.0 . .
C6 C5 C4 120.0(2) . .
C6 C5 H5 120.0 . .
C19 C24 H24 120.1 . .
C19 C24 C23 119.8(3) . .
C23 C24 H24 120.1 . .
C21 C20 H20 120.5 . .
C21 C20 C19 118.9(3) . .
C19 C20 H20 120.5 . .
C21 C22 H22 120.2 . .
C21 C22 C23 119.6(3) . .
C23 C22 H22 120.2 . .
C24 C19 C20 120.7(3) . .
C24 C19 H19 119.6 . .
C20 C19 H19 119.6 . .
C24 C23 C22 120.0(3) . .
C24 C23 H23 120.0 . .
C22 C23 H23 120.0 . .
O1 Be2 Cl2 112.10(15) 2_667 .
O3 Be2 Cl2 112.98(16) . .
O3 Be2 O1 104.00(17) . 2_667
O4 Be2 Cl2 113.47(16) . .
O4 Be2 O1 106.40(17) . 2_667
O4 Be2 O3 107.21(17) . .
O4 Be3 Cl1 115.67(16) . .
O4 Be3 O7 113.67(18) . .
O4 Be3 O5 94.14(16) . .
O7 Be3 Cl1 114.03(17) . .
O7 Be3 O5 110.51(17) . .
O5 Be3 Cl1 106.66(14) . .
O1 Be1 O2 94.77(15) . .
O3 Be1 O1 117.23(18) . .
O3 Be1 O2 96.85(16) . .
O7 Be1 O1 116.01(19) . .
O7 Be1 O3 113.73(18) . .
O7 Be1 O2 114.94(17) . .

loop_
_geom_bond_atom_site_label_1
_geom_bond_atom_site_label_2
_geom_bond_distance
_geom_bond_site_symmetry_2
Cl2 Be2 2.001(3) .
Cl1 Be3 1.988(3) .
O1 C8 1.370(3) .
O1 Be2 1.650(3) 2_667
O1 Be1 1.629(3) .
O3 C1 1.442(3) .
O3 Be2 1.622(3) .
O3 Be1 1.593(3) .
O4 C18 1.435(3) .
O4 Be2 1.621(3) .
O4 Be3 1.598(3) .
O7 C9 1.441(3) .
O7 Be3 1.599(3) .
O7 Be1 1.574(3) .
O5 C16 1.400(3) .
O5 C17 1.462(3) .
O5 Be3 1.763(3) .
O6 C11 1.378(3) .
O6 C10 1.443(3) .
O2 C3 1.421(3) .
O2 C2 1.467(3) .
O2 Be1 1.803(3) .
C16 C11 1.388(3) .
C16 C15 1.383(3) .
C11 C12 1.388(3) .
C8 C3 1.390(3) .
C8 C7 1.382(3) .
C15 H15 0.9500 .
C15 C14 1.388(3) .
C3 C4 1.378(3) .
C9 H9A 0.9900 .
C9 H9B 0.9900 .
C9 C10 1.509(3) .
C7 H7 0.9500 .
C7 C6 1.388(3) .
C12 H12 0.9500 .
C12 C13 1.387(3) .
C17 H17A 0.9900 .
C17 H17B 0.9900 .
C17 C18 1.506(3) .
C4 H4 0.9500 .
C4 C5 1.402(3) .
C18 H18A 0.9900 .
C18 H18B 0.9900 .
C6 H6 0.9500 .
C6 C5 1.387(4) .
C1 H1A 0.9900 .
C1 H1B 0.9900 .
C1 C2 1.502(3) .
C13 H13 0.9500 .
C13 C14 1.388(3) .
C10 H10A 0.9900 .
C10 H10B 0.9900 .
C21 H21 0.9500 .
C21 C20 1.355(4) .
C21 C22 1.358(4) .
C2 H2A 0.9900 .
C2 H2B 0.9900 .
C14 H14 0.9500 .
C5 H5 0.9500 .
C24 H24 0.9500 .
C24 C19 1.345(4) .
C24 C23 1.370(4) .
C20 H20 0.9500 .
C20 C19 1.413(4) .
C22 H22 0.9500 .
C22 C23 1.402(4) .
C19 H19 0.9500 .
C23 H23 0.9500 .
Be2 O1 1.650(3) 2_667
